data_2230749
loop_
_publ_author_name
'Xue, Meng Wei'

_publ_section_title
;
 3-Phenyl-1-(<i>p</i>-tolyl)-1<i>H</i>-benzo[<i>f</i>]chromene benzene
 hemisolvate
;
_journal_coeditor_code JH2252
_journal_issue 7
_journal_name_full 'Acta Crystallographica Section E'
_journal_page_first o1668
_journal_paper_doi 10.1107/S1600536811001668
_journal_volume 67
_journal_year 2011
_chemical_formula_iupac 'C26 H20 O1, 0.5C6 H6'
_chemical_formula_moiety 'C26 H20 O1, 0.5(C6 H6)'
_chemical_formula_sum 'C29 H23 O'
_chemical_formula_weight 387.47
_chemical_name_systematic
;
3-Phenyl-1-(<i>p</i>-tolyl)-1<i>H</i>-benzo[<i>f</i>]chromene benzene
hemisolvate
;
_space_group_IT_number 14
_symmetry_cell_setting monoclinic
_symmetry_space_group_name_Hall '-P 2ybc'
_symmetry_space_group_name_H-M 'P 1 21/c 1'
_atom_sites_solution_hydrogens geom
_atom_sites_solution_primary direct
_atom_sites_solution_secondary difmap
_audit_creation_method SHELXL-97
_cell_angle_alpha 90.00
_cell_angle_beta 109.08(3)
_cell_angle_gamma 90.00
_cell_formula_units_Z 4
_cell_length_a 12.653(3)
_cell_length_b 5.9049(12)
_cell_length_c 29.974(8)
_cell_measurement_reflns_used 3623
_cell_measurement_temperature 293(2)
_cell_measurement_theta_max 24.790
_cell_measurement_theta_min 2.6098
_cell_volume 2116.5(10)
_computing_cell_refinement 'CrystalClear (Rigaku, 2005)'
_computing_data_collection 'CrystalClear (Rigaku, 2005)'
_computing_data_reduction 'CrystalClear (Rigaku, 2005)'
_computing_molecular_graphics 'SHELXTL (Sheldrick, 2008)'
_computing_publication_material 'SHELXTL (Sheldrick, 2008)'
_computing_structure_refinement 'SHELXL97 (Sheldrick, 2008)'
_computing_structure_solution 'SHELXS97 (Sheldrick, 2008)'
_diffrn_ambient_temperature 293(2)
_diffrn_detector_area_resol_mean 13.6612
_diffrn_measured_fraction_theta_full 0.998
_diffrn_measured_fraction_theta_max 0.998
_diffrn_measurement_device_type 'Rigaku Mercury2'
_diffrn_measurement_method CCD_Profile_fitting
_diffrn_radiation_monochromator graphite
_diffrn_radiation_source 'fine-focus sealed tube'
_diffrn_radiation_type MoK\a
_diffrn_radiation_wavelength 0.71073
_diffrn_reflns_av_R_equivalents 0.1478
_diffrn_reflns_av_sigmaI/netI 0.1494
_diffrn_reflns_limit_h_max 13
_diffrn_reflns_limit_h_min -14
_diffrn_reflns_limit_k_max 6
_diffrn_reflns_limit_k_min -6
_diffrn_reflns_limit_l_max 35
_diffrn_reflns_limit_l_min -35
_diffrn_reflns_number 14405
_diffrn_reflns_theta_full 24.79
_diffrn_reflns_theta_max 24.79
_diffrn_reflns_theta_min 3.24
_exptl_absorpt_coefficient_mu 0.072
_exptl_absorpt_correction_T_max 1.0000
_exptl_absorpt_correction_T_min 0.8128
_exptl_absorpt_correction_type multi-scan
_exptl_absorpt_process_details '(CrystalClear; Rigaku, 2005)'
_exptl_crystal_colour Colorless
_exptl_crystal_density_diffrn 1.216
_exptl_crystal_density_method 'not measured'
_exptl_crystal_description Prism
_exptl_crystal_F_000 820
_exptl_crystal_size_max 0.2000
_exptl_crystal_size_mid 0.2000
_exptl_crystal_size_min 0.2000
_refine_diff_density_max 0.177
_refine_diff_density_min -0.199
_refine_ls_extinction_coef 0.0054(6)
_refine_ls_extinction_expression Fc^*^=kFc[1+0.001xFc^2^\l^3^/sin(2\q)]^-1/4^
_refine_ls_extinction_method 'SHELXL97 (Sheldrick, 2008)'
_refine_ls_goodness_of_fit_ref 0.933
_refine_ls_hydrogen_treatment constr
_refine_ls_matrix_type full
_refine_ls_number_parameters 273
_refine_ls_number_reflns 3623
_refine_ls_number_restraints 0
_refine_ls_restrained_S_all 0.933
_refine_ls_R_factor_all 0.2235
_refine_ls_R_factor_gt 0.0802
_refine_ls_shift/su_max 0.000
_refine_ls_shift/su_mean 0.000
_refine_ls_structure_factor_coef Fsqd
_refine_ls_weighting_details 'calc w=1/[\s^2^(Fo^2^)+(0.0100P)^2^+1.9000P] where P=(Fo^2^+2Fc^2^)/3'
_refine_ls_weighting_scheme calc
_refine_ls_wR_factor_gt 0.1116
_refine_ls_wR_factor_ref 0.1440
_reflns_number_gt 1438
_reflns_number_total 3623
_reflns_threshold_expression I>2\s(I)
_cod_data_source_file jh2252.cif
_cod_data_source_block I
_cod_original_cell_volume 2116.5(9)
_cod_original_sg_symbol_H-M 'P 21/c'
_cod_database_code 2230749
_cod_database_fobs_code 2230749

loop_
_symmetry_equiv_pos_as_xyz
'x, y, z'
'-x, y+1/2, -z+1/2'
'-x, -y, -z'
'x, -y-1/2, z-1/2'

loop_
_atom_site_type_symbol
_atom_site_label
_atom_site_fract_x
_atom_site_fract_y
_atom_site_fract_z
_atom_site_U_iso_or_equiv
_atom_site_adp_type
_atom_site_calc_flag
_atom_site_refinement_flags
_atom_site_occupancy
_atom_site_symmetry_multiplicity
_atom_site_disorder_assembly
_atom_site_disorder_group
O O1 0.1992(2) 1.0645(5) 0.23039(9) 0.0549(8) Uani d . 1 1 . .
C C5 -0.1441(4) 1.0682(8) 0.16184(15) 0.0502(12) Uani d . 1 1 A 2
C C10 -0.0792(4) 0.8897(8) 0.15186(14) 0.0464(12) Uani d . 1 1 A 2
C C1 0.0391(4) 0.8852(7) 0.17364(14) 0.0433(11) Uani d . 1 1 A 2
C C11 0.1128(3) 0.7117(7) 0.16231(13) 0.0464(12) Uani d . 1 1 A 2
H H11A 0.0762 0.5639 0.1601 0.056 Uiso calc R 1 1 A 2
C C12 0.1302(3) 0.7595(8) 0.11524(14) 0.0452(11) Uani d . 1 1 A 2
C C2 0.0853(4) 1.0539(8) 0.20516(14) 0.0468(12) Uani d . 1 1 A 2
C C9 -0.1366(4) 0.7168(8) 0.12064(15) 0.0591(13) Uani d . 1 1 A 2
H H9A -0.0957 0.5997 0.1135 0.071 Uiso calc R 1 1 A 2
C C3 0.0233(4) 1.2317(7) 0.21550(14) 0.0497(12) Uani d . 1 1 A 2
H H3A 0.0589 1.3428 0.2372 0.060 Uiso calc R 1 1 A 2
C C6 -0.2621(4) 1.0666(9) 0.13957(16) 0.0664(15) Uani d . 1 1 A 2
H H6A -0.3047 1.1837 0.1455 0.080 Uiso calc R 1 1 A 2
C C4 -0.0887(4) 1.2401(8) 0.19354(14) 0.0557(13) Uani d . 1 1 A 2
H H4A -0.1296 1.3606 0.1994 0.067 Uiso calc R 1 1 A 2
C C8 -0.2511(5) 0.7169(9) 0.10062(16) 0.0689(15) Uani d . 1 1 A 2
H H8A -0.2870 0.5981 0.0811 0.083 Uiso calc R 1 1 A 2
C C13 0.1067(4) 0.6008(8) 0.08004(16) 0.0673(15) Uani d . 1 1 A 2
H H13A 0.0820 0.4582 0.0854 0.081 Uiso calc R 1 1 A 2
C C17 0.1694(4) 0.9652(8) 0.10589(16) 0.0619(14) Uani d . 1 1 A 2
H H17A 0.1881 1.0752 0.1294 0.074 Uiso calc R 1 1 A 2
C C15 0.1555(4) 0.8569(10) 0.02733(16) 0.0649(15) Uani d . 1 1 A 2
C C7 -0.3138(4) 0.8968(10) 0.10966(17) 0.0737(16) Uani d . 1 1 A 2
H H7A -0.3910 0.9000 0.0952 0.088 Uiso calc R 1 1 A 2
C C14 0.1188(4) 0.6477(10) 0.03650(17) 0.0752(16) Uani d . 1 1 A 2
H H14A 0.1020 0.5365 0.0133 0.090 Uiso calc R 1 1 A 2
C C18 0.1597(4) 0.9155(10) -0.02193(15) 0.103(2) Uani d . 1 1 A 2
H H18A 0.1856 1.0682 -0.0220 0.155 Uiso calc R 1 1 A 2
H H18B 0.0862 0.9012 -0.0446 0.155 Uiso calc R 1 1 A 2
H H18C 0.2098 0.8137 -0.0300 0.155 Uiso calc R 1 1 A 2
C C16 0.1819(4) 1.0139(9) 0.06301(18) 0.0712(16) Uani d . 1 1 A 2
H H16A 0.2086 1.1554 0.0582 0.085 Uiso calc R 1 1 A 2
C C27 0.5726(5) 1.0641(15) 0.4766(2) 0.097(2) Uani d . 1 1 . 2
H H27A 0.6217 1.1072 0.4609 0.117 Uiso calc R 1 1 . 2
C C28 0.5207(6) 0.8584(14) 0.4683(2) 0.096(2) Uani d . 1 1 B 2
H H28A 0.5347 0.7606 0.4466 0.115 Uiso calc R 1 1 B 2
C C29 0.4494(5) 0.7940(10) 0.4912(3) 0.0953(19) Uani d . 1 1 . 2
H H29A 0.4151 0.6528 0.4850 0.114 Uiso calc R 1 1 . 2
C C25 0.4963(4) 1.0693(9) 0.33788(16) 0.0753(16) Uani d . 1 1 . .
H H25A 0.5136 1.1949 0.3577 0.090 Uiso calc R 1 1 . .
C C26 0.3953(4) 1.0623(9) 0.30149(15) 0.0639(14) Uani d . 1 1 A .
H H26A 0.3452 1.1819 0.2973 0.077 Uiso calc R 1 1 . .
C C21 0.3688(4) 0.8798(8) 0.27155(15) 0.0491(12) Uani d . 1 1 . .
C C23 0.5458(4) 0.7128(9) 0.31572(17) 0.0740(16) Uani d . 1 1 . .
H H23A 0.5962 0.5933 0.3204 0.089 Uiso calc R 1 1 A .
C C24 0.5710(4) 0.8955(10) 0.34533(16) 0.0727(16) Uani d . 1 1 A .
H H24A 0.6381 0.9011 0.3702 0.087 Uiso calc R 1 1 . .
C C22 0.4449(4) 0.7045(8) 0.27852(15) 0.0615(14) Uani d . 1 1 A .
H H22A 0.4288 0.5804 0.2583 0.074 Uiso calc R 1 1 . .
C C20 0.2610(4) 0.8690(8) 0.23220(14) 0.0444(11) Uani d . 1 1 A .
C C19 0.2214(4) 0.7014(8) 0.20194(14) 0.0503(12) Uani d . 1 1 . .
H H19A 0.2636 0.5696 0.2056 0.060 Uiso calc R 1 1 A 2

loop_
_atom_site_aniso_label
_atom_site_aniso_U_11
_atom_site_aniso_U_22
_atom_site_aniso_U_33
_atom_site_aniso_U_12
_atom_site_aniso_U_13
_atom_site_aniso_U_23
O1 0.045(2) 0.052(2) 0.063(2) 0.0056(18) 0.0123(16) -0.0046(16)
C5 0.052(4) 0.057(4) 0.044(3) 0.002(3) 0.019(3) 0.012(2)
C10 0.054(3) 0.050(3) 0.037(3) -0.004(3) 0.017(2) 0.006(2)
C1 0.051(3) 0.041(3) 0.041(3) 0.005(2) 0.020(2) 0.002(2)
C11 0.054(3) 0.045(3) 0.042(3) -0.003(2) 0.019(2) -0.001(2)
C12 0.045(3) 0.046(3) 0.045(3) 0.002(2) 0.015(2) -0.002(2)
C2 0.051(3) 0.050(3) 0.044(3) 0.005(3) 0.023(3) 0.004(2)
C9 0.051(4) 0.072(4) 0.053(3) 0.000(3) 0.016(3) 0.009(3)
C3 0.058(3) 0.047(3) 0.045(3) 0.005(3) 0.017(2) 0.004(2)
C6 0.053(4) 0.087(4) 0.058(3) 0.017(3) 0.016(3) 0.015(3)
C4 0.064(4) 0.058(4) 0.048(3) 0.013(3) 0.023(3) 0.003(3)
C8 0.069(4) 0.071(4) 0.061(3) -0.008(3) 0.013(3) 0.010(3)
C13 0.087(4) 0.060(4) 0.063(3) -0.004(3) 0.036(3) -0.010(3)
C17 0.081(4) 0.055(4) 0.054(3) -0.011(3) 0.028(3) -0.006(3)
C15 0.059(4) 0.093(5) 0.047(3) 0.013(3) 0.024(3) 0.005(3)
C7 0.057(4) 0.094(5) 0.065(4) -0.003(4) 0.013(3) 0.015(3)
C14 0.081(4) 0.092(5) 0.053(3) -0.009(3) 0.022(3) -0.024(3)
C18 0.101(5) 0.157(6) 0.061(4) 0.027(4) 0.040(3) 0.025(4)
C16 0.088(4) 0.068(4) 0.069(4) 0.002(3) 0.041(3) 0.011(3)
C27 0.082(5) 0.116(6) 0.093(5) -0.011(5) 0.027(4) 0.016(4)
C28 0.080(5) 0.112(7) 0.093(5) -0.003(4) 0.026(4) -0.014(4)
C29 0.082(5) 0.082(5) 0.111(6) -0.018(4) 0.017(4) -0.002(4)
C25 0.075(4) 0.085(5) 0.059(4) 0.001(4) 0.012(3) -0.012(3)
C26 0.060(4) 0.070(4) 0.053(3) 0.014(3) 0.007(3) -0.006(3)
C21 0.049(3) 0.056(3) 0.047(3) 0.009(3) 0.023(2) 0.007(3)
C23 0.059(4) 0.095(5) 0.063(4) 0.020(3) 0.012(3) 0.003(3)
C24 0.054(4) 0.110(5) 0.047(3) 0.003(4) 0.007(3) -0.004(3)
C22 0.054(4) 0.070(4) 0.058(3) 0.008(3) 0.015(3) -0.003(3)
C20 0.039(3) 0.051(3) 0.048(3) 0.005(3) 0.019(2) 0.006(2)
C19 0.058(3) 0.048(3) 0.042(3) 0.007(3) 0.013(2) 0.002(2)

loop_
_atom_type_symbol
_atom_type_description
_atom_type_scat_dispersion_real
_atom_type_scat_dispersion_imag
_atom_type_scat_source
C C 0.0033 0.0016 'International Tables Vol C Tables 4.2.6.8 and 6.1.1.4'
N N 0.0061 0.0033 'International Tables Vol C Tables 4.2.6.8 and 6.1.1.4'
O O 0.0106 0.0060 'International Tables Vol C Tables 4.2.6.8 and 6.1.1.4'
H H 0.0000 0.0000 'International Tables Vol C Tables 4.2.6.8 and 6.1.1.4'

loop_
_geom_angle_atom_site_label_1
_geom_angle_atom_site_label_2
_geom_angle_atom_site_label_3
_geom_angle_site_symmetry_1
_geom_angle_site_symmetry_3
_geom_angle
_geom_angle_publ_flag
C20 O1 C2 . . 117.0(3) ?
C4 C5 C6 . . 122.4(5) ?
C4 C5 C10 . . 118.6(4) ?
C6 C5 C10 . . 119.0(5) ?
C9 C10 C1 . . 121.6(4) ?
C9 C10 C5 . . 117.8(4) ?
C1 C10 C5 . . 120.6(4) ?
C2 C1 C10 . . 116.9(4) ?
C2 C1 C11 . . 119.8(4) ?
C10 C1 C11 . . 123.3(4) ?
C19 C11 C1 . . 109.1(3) ?
C19 C11 C12 . . 111.7(3) ?
C1 C11 C12 . . 111.9(3) ?
C19 C11 H11A . . 108.0 ?
C1 C11 H11A . . 108.0 ?
C12 C11 H11A . . 108.0 ?
C13 C12 C17 . . 116.7(4) ?
C13 C12 C11 . . 121.7(4) ?
C17 C12 C11 . . 121.6(4) ?
C1 C2 O1 . . 122.8(4) ?
C1 C2 C3 . . 123.6(4) ?
O1 C2 C3 . . 113.6(4) ?
C8 C9 C10 . . 121.9(5) ?
C8 C9 H9A . . 119.1 ?
C10 C9 H9A . . 119.1 ?
C4 C3 C2 . . 119.4(4) ?
C4 C3 H3A . . 120.3 ?
C2 C3 H3A . . 120.3 ?
C7 C6 C5 . . 121.3(5) ?
C7 C6 H6A . . 119.4 ?
C5 C6 H6A . . 119.4 ?
C3 C4 C5 . . 120.8(4) ?
C3 C4 H4A . . 119.6 ?
C5 C4 H4A . . 119.6 ?
C9 C8 C7 . . 119.8(5) ?
C9 C8 H8A . . 120.1 ?
C7 C8 H8A . . 120.1 ?
C12 C13 C14 . . 121.6(5) ?
C12 C13 H13A . . 119.2 ?
C14 C13 H13A . . 119.2 ?
C12 C17 C16 . . 122.3(4) ?
C12 C17 H17A . . 118.8 ?
C16 C17 H17A . . 118.8 ?
C16 C15 C14 . . 117.5(4) ?
C16 C15 C18 . . 121.5(5) ?
C14 C15 C18 . . 120.9(5) ?
C6 C7 C8 . . 120.3(5) ?
C6 C7 H7A . . 119.9 ?
C8 C7 H7A . . 119.9 ?
C15 C14 C13 . . 120.9(5) ?
C15 C14 H14A . . 119.6 ?
C13 C14 H14A . . 119.6 ?
C15 C18 H18A . . 109.5 ?
C15 C18 H18B . . 109.5 ?
H18A C18 H18B . . 109.5 ?
C15 C18 H18C . . 109.5 ?
H18A C18 H18C . . 109.5 ?
H18B C18 H18C . . 109.5 ?
C15 C16 C17 . . 120.9(5) ?
C15 C16 H16A . . 119.5 ?
C17 C16 H16A . . 119.5 ?
C28 C27 C29 . 3_676 118.3(6) ?
C28 C27 H27A . . 120.8 ?
C29 C27 H27A 3_676 . 120.8 ?
C29 C28 C27 . . 121.3(6) ?
C29 C28 H28A . . 119.4 ?
C27 C28 H28A . . 119.4 ?
C28 C29 C27 . 3_676 120.4(6) ?
C28 C29 H29A . . 119.8 ?
C27 C29 H29A 3_676 . 119.8 ?
C24 C25 C26 . . 121.3(5) ?
C24 C25 H25A . . 119.4 ?
C26 C25 H25A . . 119.4 ?
C21 C26 C25 . . 120.3(5) ?
C21 C26 H26A . . 119.8 ?
C25 C26 H26A . . 119.8 ?
C26 C21 C22 . . 118.7(4) ?
C26 C21 C20 . . 121.2(4) ?
C22 C21 C20 . . 120.1(4) ?
C24 C23 C22 . . 120.3(5) ?
C24 C23 H23A . . 119.8 ?
C22 C23 H23A . . 119.8 ?
C25 C24 C23 . . 119.1(5) ?
C25 C24 H24A . . 120.5 ?
C23 C24 H24A . . 120.5 ?
C21 C22 C23 . . 120.3(5) ?
C21 C22 H22A . . 119.8 ?
C23 C22 H22A . . 119.8 ?
C19 C20 O1 . . 120.9(4) ?
C19 C20 C21 . . 128.3(4) ?
O1 C20 C21 . . 110.8(4) ?
C20 C19 C11 . . 123.8(4) ?
C20 C19 H19A . . 118.1 ?
C11 C19 H19A . . 118.1 ?

loop_
_geom_bond_atom_site_label_1
_geom_bond_atom_site_label_2
_geom_bond_site_symmetry_2
_geom_bond_distance
_geom_bond_publ_flag
O1 C20 . 1.386(4) ?
O1 C2 . 1.392(5) ?
C5 C4 . 1.410(5) ?
C5 C6 . 1.422(6) ?
C5 C10 . 1.427(5) ?
C10 C9 . 1.415(5) ?
C10 C1 . 1.424(5) ?
C1 C2 . 1.366(5) ?
C1 C11 . 1.498(5) ?
C11 C19 . 1.495(5) ?
C11 C12 . 1.523(5) ?
C11 H11A . 0.9800 ?
C12 C13 . 1.369(5) ?
C12 C17 . 1.375(5) ?
C2 C3 . 1.405(5) ?
C9 C8 . 1.376(6) ?
C9 H9A . 0.9300 ?
C3 C4 . 1.355(5) ?
C3 H3A . 0.9300 ?
C6 C7 . 1.361(6) ?
C6 H6A . 0.9300 ?
C4 H4A . 0.9300 ?
C8 C7 . 1.404(6) ?
C8 H8A . 0.9300 ?
C13 C14 . 1.391(6) ?
C13 H13A . 0.9300 ?
C17 C16 . 1.376(5) ?
C17 H17A . 0.9300 ?
C15 C16 . 1.372(6) ?
C15 C14 . 1.379(6) ?
C15 C18 . 1.534(6) ?
C7 H7A . 0.9300 ?
C14 H14A . 0.9300 ?
C18 H18A . 0.9600 ?
C18 H18B . 0.9600 ?
C18 H18C . 0.9600 ?
C16 H16A . 0.9300 ?
C27 C28 . 1.364(7) ?
C27 C29 3_676 1.374(7) ?
C27 H27A . 0.9300 ?
C28 C29 . 1.353(7) ?
C28 H28A . 0.9300 ?
C29 C27 3_676 1.374(7) ?
C29 H29A . 0.9300 ?
C25 C24 . 1.363(6) ?
C25 C26 . 1.383(5) ?
C25 H25A . 0.9300 ?
C26 C21 . 1.372(5) ?
C26 H26A . 0.9300 ?
C21 C22 . 1.383(5) ?
C21 C20 . 1.484(5) ?
C23 C24 . 1.367(6) ?
C23 C22 . 1.394(5) ?
C23 H23A . 0.9300 ?
C24 H24A . 0.9300 ?
C22 H22A . 0.9300 ?
C20 C19 . 1.325(5) ?
C19 H19A . 0.9300 ?

loop_
_geom_hbond_atom_site_label_D
_geom_hbond_atom_site_label_H
_geom_hbond_atom_site_label_A
_geom_hbond_site_symmetry_A
_geom_hbond_distance_DH
_geom_hbond_distance_HA
_geom_hbond_distance_DA
_geom_hbond_angle_DHA
_geom_hbond_publ_flag
C26 H26A O1 . 0.93 2.34 2.692(6) 101.7 no
